data_4125108
loop_
_publ_author_name
'Chu, Jiaxiang'
'Munz, Dominik'
'Jazzar, Rodolphe'
'Melaimi, Mohand'
'Bertrand, Guy'

_publ_section_title
;
 Synthesis of Hemilabile Cyclic (Alkyl)(amino)carbenes (CAACs) and
 Applications in Organometallic Chemistry.
;
_journal_issue 25
_journal_name_full 'Journal of the American Chemical Society'
_journal_page_first 7884
_journal_page_last 7887
_journal_paper_doi 10.1021/jacs.6b05221
_journal_volume 138
_journal_year 2016
_chemical_formula_moiety 'C48 H62 Au N2, B C24 F20, C6 H6'
_chemical_formula_sum 'C78 H68 Au B F20 N2'
_chemical_formula_weight 1621.12
_chemical_name_systematic ImineCAACPdBiphenyl
_space_group_crystal_system triclinic
_space_group_IT_number 2
_space_group_name_Hall '-P 1'
_space_group_name_H-M_alt 'P -1'
_symmetry_space_group_name_Hall '-P 1'
_symmetry_space_group_name_H-M 'P -1'
_atom_sites_solution_hydrogens geom
_audit_creation_date 2016-05-10
_audit_creation_method
;
Olex2 1.2
(compiled Jan 19 2015 12:28:14 for OlexSys, GUI svn.r4998)
;
_cell_angle_alpha 88.698(2)
_cell_angle_beta 87.417(2)
_cell_angle_gamma 82.569(2)
_cell_formula_units_Z 2
_cell_length_a 13.7142(5)
_cell_length_b 15.7707(7)
_cell_length_c 15.8385(7)
_cell_measurement_reflns_used 9735
_cell_measurement_temperature 100.0
_cell_measurement_theta_max 23.34
_cell_measurement_theta_min 2.21
_cell_volume 3392.9(2)
_computing_cell_refinement 'SAINT v8.34A (Bruker, 2013)'
_computing_data_collection 'APEX2 v2013.6-2 (Bruker, 2013)'
_computing_data_reduction 'SAINT v8.34A (Bruker, 2013)'
_computing_molecular_graphics 'Olex2 (Dolomanov et al., 2009)'
_computing_publication_material 'Olex2 (Dolomanov et al., 2009)'
_computing_structure_refinement 'ShelXL (Sheldrick, 2008)'
_computing_structure_solution 'XT (Sheldrick, 2008)'
_diffrn_ambient_temperature 100.0
_diffrn_detector 'Bruker APEX CCD'
_diffrn_detector_area_resol_mean 8.0
_diffrn_detector_type 'CCD Area Detector'
_diffrn_measured_fraction_theta_full 0.996
_diffrn_measured_fraction_theta_max 0.996
_diffrn_measurement_device 'Kappa Four-Circle Diffractometer'
_diffrn_measurement_device_type 'Bruker X8 APEX'
_diffrn_measurement_method '\w and \f scans'
_diffrn_radiation_monochromator graphite
_diffrn_radiation_probe x-ray
_diffrn_radiation_type MoK\a
_diffrn_radiation_wavelength 0.71073
_diffrn_reflns_av_R_equivalents 0.0583
_diffrn_reflns_av_unetI/netI 0.0555
_diffrn_reflns_Laue_measured_fraction_full 0.996
_diffrn_reflns_Laue_measured_fraction_max 0.996
_diffrn_reflns_limit_h_max 16
_diffrn_reflns_limit_h_min -16
_diffrn_reflns_limit_k_max 19
_diffrn_reflns_limit_k_min -19
_diffrn_reflns_limit_l_max 19
_diffrn_reflns_limit_l_min -19
_diffrn_reflns_number 54719
_diffrn_reflns_point_group_measured_fraction_full 0.996
_diffrn_reflns_point_group_measured_fraction_max 0.996
_diffrn_reflns_theta_full 25.452
_diffrn_reflns_theta_max 25.452
_diffrn_reflns_theta_min 2.209
_diffrn_source 'sealed tube'
_diffrn_source_type fine-focus
_diffrn_standards_number 0
_exptl_absorpt_coefficient_mu 2.270
_exptl_absorpt_correction_T_max 0.0916
_exptl_absorpt_correction_T_min 0.0580
_exptl_absorpt_correction_type multi-scan
_exptl_absorpt_process_details
;
SADABS-2014/5 (Bruker,2014) was used for absorption correction.
wR2(int) was 0.0798 before and 0.0565 after correction.
The Ratio of minimum to maximum transmission is 0.6332.
The \l/2 correction factor is 0.00150.
;
_exptl_crystal_colour 'clear light yellow'
_exptl_crystal_colour_lustre clear
_exptl_crystal_colour_modifier light
_exptl_crystal_colour_primary yellow
_exptl_crystal_density_diffrn 1.587
_exptl_crystal_description block
_exptl_crystal_F_000 1628
_exptl_crystal_preparation 'Fomblin oil'
_exptl_crystal_recrystallization_method Benzene/Pentane
_exptl_crystal_size_max 0.1
_exptl_crystal_size_mid 0.05
_exptl_crystal_size_min 0.05
_refine_diff_density_max 0.726
_refine_diff_density_min -0.783
_refine_diff_density_rms 0.090
_refine_ls_extinction_method none
_refine_ls_goodness_of_fit_ref 1.013
_refine_ls_hydrogen_treatment constr
_refine_ls_matrix_type full
_refine_ls_number_parameters 933
_refine_ls_number_reflns 12513
_refine_ls_number_restraints 0
_refine_ls_restrained_S_all 1.013
_refine_ls_R_factor_all 0.0446
_refine_ls_R_factor_gt 0.0311
_refine_ls_shift/su_max 0.001
_refine_ls_shift/su_mean 0.000
_refine_ls_structure_factor_coef Fsqd
_refine_ls_weighting_details 'w=1/[\s^2^(Fo^2^)+(0.0221P)^2^+1.5912P] where P=(Fo^2^+2Fc^2^)/3'
_refine_ls_weighting_scheme calc
_refine_ls_wR_factor_gt 0.0586
_refine_ls_wR_factor_ref 0.0628
_reflns_Friedel_coverage 0.000
_reflns_number_gt 10466
_reflns_number_total 12513
_reflns_threshold_expression 'I > 2\s(I)'
_cod_data_source_file ja6b05221_si_005.cif
_cod_data_source_block iminecaacpdbiphenyl
_cod_depositor_comments
;
The following automatic conversions were performed:

'_diffrn_radiation_probe' value 'X-ray' changed to 'x-ray' according
to
/usr/data/users/saulius/crontab/automatic-downloads/rss-feeds/ACS/lib/dictionaries/cif_core.dic
dictionary named 'cif_core.dic' version 2.4.2 from 2011-04-26.

Automatic conversion script
Id: cif_fix_values 4268 2015-11-12 08:31:59Z antanas 

 Adding full bibliography for 4125107--4125110.cif.
;
_cod_database_code 4125108
_shelx_space_group_comment
;
The symmetry employed for this shelxl refinement is uniquely defined
by the following loop, which should always be used as a source of
symmetry information in preference to the above space-group names.
They are only intended as comments.
;
_olex2_refinement_description
;
1. Fixed Uiso
 At 1.2 times of:
  All C(H) groups, All C(H,H) groups
 At 1.5 times of:
  All C(H,H,H) groups
2.a Ternary CH refined with riding coordinates:
 C46(H46), C31(H31), C34(H34), C43(H43)
2.b Secondary CH2 refined with riding coordinates:
 C15(H15A,H15B)
2.c Aromatic/amide H refined with riding coordinates:
 C11(H11), C2(H2), C29(H29), C27(H27), C10(H10), C5(H5), C41(H41), C9(H9),
 C8(H8), C28(H28), C3(H3), C4(H4), C39(H39), C40(H40), C2B(H2B), C3B(H3B),
 C4B(H4B), C5B(H5B), C6B(H6B), C1B(H1B)
2.d Idealised Me refined as rotating group:
 C18(H18A,H18B,H18C), C19(H19A,H19B,H19C), C17(H17A,H17B,H17C), C22(H22A,H22B,
 H22C), C23(H23A,H23B,H23C), C24(H24A,H24B,H24C), C48(H48A,H48B,H48C), C33(H33A,
 H33B,H33C), C35(H35A,H35B,H35C), C44(H44A,H44B,H44C), C45(H45A,H45B,H45C),
 C32(H32A,H32B,H32C), C36(H36A,H36B,H36C), C47(H47A,H47B,H47C)
;
_shelx_shelxl_version_number 2014/7
_olex2_submission_special_instructions 'No special instructions were received'

loop_
_space_group_symop_operation_xyz
'x, y, z'
'-x, -y, -z'

loop_
_atom_site_label
_atom_site_type_symbol
_atom_site_fract_x
_atom_site_fract_y
_atom_site_fract_z
_atom_site_U_iso_or_equiv
_atom_site_adp_type
_atom_site_occupancy
_atom_site_site_symmetry_order
_atom_site_calc_flag
_atom_site_refinement_flags_posn
Au1 Au 0.85859(2) 0.33717(2) 0.78878(2) 0.01785(5) Uani 1 1 d .
F20 F 0.41748(13) 1.05470(12) 0.79473(12) 0.0234(5) Uani 1 1 d .
F7 F 0.44512(13) 1.08754(12) 0.52034(11) 0.0224(4) Uani 1 1 d .
F6 F 0.52488(12) 0.99473(12) 0.64854(11) 0.0215(4) Uani 1 1 d .
F10 F 0.23210(13) 0.86437(12) 0.68650(12) 0.0242(5) Uani 1 1 d .
F1 F 0.26841(13) 0.93812(12) 0.83923(12) 0.0245(5) Uani 1 1 d .
F9 F 0.15898(13) 0.95296(13) 0.55601(12) 0.0275(5) Uani 1 1 d .
F11 F 0.38899(14) 0.74135(13) 0.63092(12) 0.0274(5) Uani 1 1 d .
F16 F 0.58564(14) 0.78092(13) 0.86068(13) 0.0317(5) Uani 1 1 d .
F8 F 0.26398(13) 1.06483(13) 0.46946(12) 0.0274(5) Uani 1 1 d .
F15 F 0.66944(13) 0.85892(14) 0.71824(13) 0.0321(5) Uani 1 1 d .
F5 F 0.46248(14) 0.67100(12) 0.79252(12) 0.0299(5) Uani 1 1 d .
F19 F 0.51475(14) 1.12192(13) 0.91085(12) 0.0310(5) Uani 1 1 d .
F18 F 0.65299(14) 1.02279(15) 1.00122(12) 0.0370(6) Uani 1 1 d .
F12 F 0.49930(15) 0.66080(13) 0.50685(13) 0.0359(5) Uani 1 1 d .
F2 F 0.14575(14) 0.86154(14) 0.94093(12) 0.0323(5) Uani 1 1 d .
F4 F 0.34326(16) 0.59678(13) 0.89816(13) 0.0374(5) Uani 1 1 d .
F3 F 0.18188(15) 0.68926(14) 0.97322(13) 0.0393(6) Uani 1 1 d .
F14 F 0.77740(14) 0.77133(15) 0.60083(14) 0.0415(6) Uani 1 1 d .
F17 F 0.68464(14) 0.85045(15) 0.97559(13) 0.0401(6) Uani 1 1 d .
F13 F 0.69522(16) 0.67397(14) 0.48998(14) 0.0444(6) Uani 1 1 d .
N2 N 0.66348(18) 0.28385(17) 0.72058(16) 0.0168(6) Uani 1 1 d .
N1 N 0.92688(19) 0.20504(18) 0.75287(17) 0.0186(6) Uani 1 1 d .
C13 C 0.7420(2) 0.2693(2) 0.7640(2) 0.0169(8) Uani 1 1 d .
C14 C 0.7649(2) 0.1739(2) 0.7816(2) 0.0181(8) Uani 1 1 d .
C16 C 0.6351(2) 0.2042(2) 0.6792(2) 0.0177(8) Uani 1 1 d .
C12 C 0.7970(2) 0.4482(2) 0.8454(2) 0.0232(8) Uani 1 1 d .
C11A C 0.2492(2) 0.9647(2) 0.5810(2) 0.0202(8) Uani 1 1 d .
C20 C 0.8734(2) 0.1436(2) 0.7553(2) 0.0179(8) Uani 1 1 d .
C21 C 0.9053(2) 0.0470(2) 0.7371(2) 0.0209(8) Uani 1 1 d .
C1 C 0.9822(2) 0.3983(2) 0.8025(2) 0.0225(8) Uani 1 1 d .
C18 C 0.6859(2) 0.1991(2) 0.5914(2) 0.0230(8) Uani 1 1 d .
H18A H 0.6588 0.2480 0.5567 0.035 Uiso 1 1 calc GR
H18B H 0.6749 0.1459 0.5648 0.035 Uiso 1 1 calc GR
H18C H 0.7567 0.2001 0.5964 0.035 Uiso 1 1 calc GR
C37 C 0.6036(2) 0.3662(2) 0.7061(2) 0.0204(8) Uani 1 1 d .
C15 C 0.6808(2) 0.1352(2) 0.7400(2) 0.0197(8) Uani 1 1 d .
H15A H 0.7071 0.0828 0.7090 0.024 Uiso 1 1 calc R
H15B H 0.6311 0.1205 0.7834 0.024 Uiso 1 1 calc R
C24A C 0.4845(2) 0.9995(2) 0.8359(2) 0.0215(8) Uani 1 1 d .
C19 C 0.7556(2) 0.1670(2) 0.8800(2) 0.0229(8) Uani 1 1 d .
H19A H 0.8100 0.1915 0.9043 0.034 Uiso 1 1 calc GR
H19B H 0.7582 0.1068 0.8974 0.034 Uiso 1 1 calc GR
H19C H 0.6929 0.1985 0.9001 0.034 Uiso 1 1 calc GR
C11 C 0.6985(2) 0.4784(2) 0.8498(2) 0.0286(9) Uani 1 1 d .
H11 H 0.6535 0.4503 0.8204 0.034 Uiso 1 1 calc R
C9A C 0.3936(2) 1.0317(2) 0.5627(2) 0.0197(8) Uani 1 1 d .
C17 C 0.5249(2) 0.2043(2) 0.6705(2) 0.0236(8) Uani 1 1 d .
H17A H 0.4927 0.2007 0.7267 0.035 Uiso 1 1 calc GR
H17B H 0.5135 0.1551 0.6373 0.035 Uiso 1 1 calc GR
H17C H 0.4976 0.2573 0.6418 0.035 Uiso 1 1 calc GR
C12A C 0.2893(2) 0.9191(2) 0.6494(2) 0.0184(8) Uani 1 1 d .
C10A C 0.3012(2) 1.0207(2) 0.5365(2) 0.0192(8) Uani 1 1 d .
C6 C 0.9679(2) 0.4651(2) 0.8608(2) 0.0239(8) Uani 1 1 d .
C38 C 0.6291(3) 0.4221(2) 0.6419(2) 0.0260(9) Uani 1 1 d .
C19A C 0.4993(2) 0.9139(2) 0.8175(2) 0.0203(8) Uani 1 1 d .
C13A C 0.5220(2) 0.8034(2) 0.6837(2) 0.0215(8) Uani 1 1 d .
C22 C 0.8798(3) 0.0297(2) 0.6449(2) 0.0278(9) Uani 1 1 d .
H22A H 0.8084 0.0419 0.6392 0.042 Uiso 1 1 calc GR
H22B H 0.9016 -0.0304 0.6317 0.042 Uiso 1 1 calc GR
H22C H 0.9132 0.0666 0.6058 0.042 Uiso 1 1 calc GR
C5A C 0.3244(3) 0.6815(2) 0.8826(2) 0.0273(9) Uani 1 1 d .
C23A C 0.5340(2) 1.0371(2) 0.8964(2) 0.0228(8) Uani 1 1 d .
C22A C 0.6033(2) 0.9874(3) 0.9426(2) 0.0279(9) Uani 1 1 d .
C23 C 0.8527(3) -0.0105(2) 0.7989(2) 0.0293(9) Uani 1 1 d .
H23A H 0.8748 -0.0042 0.8562 0.044 Uiso 1 1 calc GR
H23B H 0.8684 -0.0703 0.7820 0.044 Uiso 1 1 calc GR
H23C H 0.7815 0.0064 0.7980 0.044 Uiso 1 1 calc GR
C7 C 0.8643(2) 0.4922(2) 0.8850(2) 0.0232(8) Uani 1 1 d .
C46 C 0.7269(3) 0.4130(2) 0.5914(2) 0.0293(9) Uani 1 1 d .
H46 H 0.7659 0.3575 0.6077 0.035 Uiso 1 1 calc R
C30 C 1.0666(2) 0.1977(2) 0.6518(2) 0.0224(8) Uani 1 1 d .
C25 C 1.0325(2) 0.1924(2) 0.7359(2) 0.0209(8) Uani 1 1 d .
C2 C 1.0726(2) 0.3818(2) 0.7593(2) 0.0265(9) Uani 1 1 d .
H2 H 1.0819 0.3399 0.7164 0.032 Uiso 1 1 calc R
C26 C 1.0938(2) 0.1812(2) 0.8050(2) 0.0226(8) Uani 1 1 d .
C7A C 0.3831(2) 0.9265(2) 0.6778(2) 0.0166(7) Uani 1 1 d .
C20A C 0.5671(2) 0.8667(2) 0.8697(2) 0.0242(8) Uani 1 1 d .
C6A C 0.3849(2) 0.7223(2) 0.8273(2) 0.0237(8) Uani 1 1 d .
C42 C 0.5184(2) 0.3820(2) 0.7604(2) 0.0244(8) Uani 1 1 d .
C14A C 0.4860(3) 0.7513(2) 0.6260(2) 0.0256(9) Uani 1 1 d .
C4A C 0.2433(3) 0.7284(3) 0.9207(2) 0.0290(9) Uani 1 1 d .
C31 C 0.9990(2) 0.2201(2) 0.5789(2) 0.0261(9) Uani 1 1 d .
H31 H 0.9308 0.2119 0.5995 0.031 Uiso 1 1 calc R
C24 C 1.0166(2) 0.0139(2) 0.7419(2) 0.0293(9) Uani 1 1 d .
H24A H 1.0536 0.0420 0.6976 0.044 Uiso 1 1 calc GR
H24B H 1.0270 -0.0481 0.7338 0.044 Uiso 1 1 calc GR
H24C H 1.0393 0.0269 0.7974 0.044 Uiso 1 1 calc GR
C48 C 0.7849(3) 0.4863(2) 0.6128(3) 0.0366(10) Uani 1 1 d .
H48A H 0.7479 0.5411 0.5962 0.055 Uiso 1 1 calc GR
H48B H 0.8489 0.4790 0.5820 0.055 Uiso 1 1 calc GR
H48C H 0.7948 0.4856 0.6737 0.055 Uiso 1 1 calc GR
C1A C 0.3710(2) 0.8088(2) 0.8079(2) 0.0200(8) Uani 1 1 d .
C29 C 1.1687(2) 0.1874(2) 0.6370(2) 0.0266(9) Uani 1 1 d .
H29 H 1.1955 0.1915 0.5809 0.032 Uiso 1 1 calc R
C21A C 0.6193(2) 0.9009(3) 0.9294(2) 0.0277(9) Uani 1 1 d .
C34 C 1.0565(3) 0.1843(3) 0.8970(2) 0.0291(9) Uani 1 1 d .
H34 H 0.9837 0.2015 0.8977 0.035 Uiso 1 1 calc R
C27 C 1.1951(2) 0.1688(2) 0.7855(2) 0.0273(9) Uani 1 1 d .
H27 H 1.2397 0.1585 0.8299 0.033 Uiso 1 1 calc R
C8A C 0.4307(2) 0.9844(2) 0.6305(2) 0.0179(8) Uani 1 1 d .
C10 C 0.6645(3) 0.5506(3) 0.8974(3) 0.0369(10) Uani 1 1 d .
H10 H 0.5963 0.5714 0.9002 0.044 Uiso 1 1 calc R
C18A C 0.6224(3) 0.8084(2) 0.6702(2) 0.0252(8) Uani 1 1 d .
C3A C 0.2256(2) 0.8147(2) 0.9042(2) 0.0253(9) Uani 1 1 d .
C2A C 0.2893(2) 0.8530(2) 0.8513(2) 0.0213(8) Uani 1 1 d .
C43 C 0.4951(2) 0.3246(2) 0.8348(2) 0.0273(9) Uani 1 1 d .
H43 H 0.5351 0.2675 0.8260 0.033 Uiso 1 1 calc R
C5 C 1.0464(3) 0.5069(2) 0.8818(3) 0.0328(10) Uani 1 1 d .
H5 H 1.0375 0.5496 0.9238 0.039 Uiso 1 1 calc R
C41 C 0.4560(3) 0.4573(2) 0.7441(3) 0.0316(10) Uani 1 1 d .
H41 H 0.3983 0.4716 0.7790 0.038 Uiso 1 1 calc R
C15A C 0.5411(3) 0.7083(2) 0.5613(2) 0.0273(9) Uani 1 1 d .
C33 C 1.0254(3) 0.1628(3) 0.5021(2) 0.0339(10) Uani 1 1 d .
H33A H 1.0873 0.1763 0.4749 0.051 Uiso 1 1 calc GR
H33B H 0.9728 0.1728 0.4618 0.051 Uiso 1 1 calc GR
H33C H 1.0331 0.1027 0.5207 0.051 Uiso 1 1 calc GR
C9 C 0.7296(3) 0.5918(3) 0.9403(2) 0.0359(10) Uani 1 1 d .
H9 H 0.7063 0.6399 0.9740 0.043 Uiso 1 1 calc R
C8 C 0.8293(3) 0.5624(2) 0.9338(2) 0.0320(9) Uani 1 1 d .
H8 H 0.8743 0.5907 0.9631 0.038 Uiso 1 1 calc R
C16A C 0.6394(3) 0.7151(2) 0.5528(2) 0.0315(10) Uani 1 1 d .
C28 C 1.2311(3) 0.1713(2) 0.7032(2) 0.0303(9) Uani 1 1 d .
H28 H 1.3002 0.1617 0.6916 0.036 Uiso 1 1 calc R
C17A C 0.6806(3) 0.7638(3) 0.6080(2) 0.0306(9) Uani 1 1 d .
C3 C 1.1498(3) 0.4265(3) 0.7786(3) 0.0364(10) Uani 1 1 d .
H3 H 1.2113 0.4157 0.7481 0.044 Uiso 1 1 calc R
C35 C 1.1011(3) 0.2516(3) 0.9456(3) 0.0422(11) Uani 1 1 d .
H35A H 1.1719 0.2341 0.9501 0.063 Uiso 1 1 calc GR
H35B H 1.0697 0.2570 1.0024 0.063 Uiso 1 1 calc GR
H35C H 1.0902 0.3068 0.9156 0.063 Uiso 1 1 calc GR
C4 C 1.1377(3) 0.4859(3) 0.8413(3) 0.0380(11) Uani 1 1 d .
H4 H 1.1921 0.5128 0.8570 0.046 Uiso 1 1 calc R
C39 C 0.5621(3) 0.4948(2) 0.6283(3) 0.0345(10) Uani 1 1 d .
H39 H 0.5754 0.5338 0.5840 0.041 Uiso 1 1 calc R
C44 C 0.3865(2) 0.3103(3) 0.8417(3) 0.0385(11) Uani 1 1 d .
H44A H 0.3462 0.3634 0.8591 0.058 Uiso 1 1 calc GR
H44B H 0.3778 0.2650 0.8836 0.058 Uiso 1 1 calc GR
H44C H 0.3662 0.2934 0.7866 0.058 Uiso 1 1 calc GR
C45 C 0.5231(3) 0.3584(3) 0.9196(2) 0.0388(11) Uani 1 1 d .
H45A H 0.5944 0.3592 0.9192 0.058 Uiso 1 1 calc GR
H45B H 0.5032 0.3210 0.9658 0.058 Uiso 1 1 calc GR
H45C H 0.4894 0.4165 0.9277 0.058 Uiso 1 1 calc GR
C32 C 0.9975(3) 0.3146(3) 0.5526(3) 0.0425(11) Uani 1 1 d .
H32A H 0.9708 0.3509 0.5998 0.064 Uiso 1 1 calc GR
H32B H 0.9561 0.3272 0.5039 0.064 Uiso 1 1 calc GR
H32C H 1.0646 0.3261 0.5373 0.064 Uiso 1 1 calc GR
C40 C 0.4770(3) 0.5112(3) 0.6779(3) 0.0387(11) Uani 1 1 d .
H40 H 0.4319 0.5606 0.6662 0.046 Uiso 1 1 calc R
C36 C 1.0750(3) 0.0989(3) 0.9441(3) 0.0484(12) Uani 1 1 d .
H36A H 1.0362 0.0581 0.9200 0.073 Uiso 1 1 calc GR
H36B H 1.0556 0.1068 1.0040 0.073 Uiso 1 1 calc GR
H36C H 1.1451 0.0768 0.9386 0.073 Uiso 1 1 calc GR
B1 B 0.4435(3) 0.8631(3) 0.7478(3) 0.0208(9) Uani 1 1 d .
C47 C 0.7143(3) 0.4141(3) 0.4954(2) 0.0386(10) Uani 1 1 d .
H47A H 0.6809 0.3656 0.4804 0.058 Uiso 1 1 calc GR
H47B H 0.7790 0.4099 0.4660 0.058 Uiso 1 1 calc GR
H47C H 0.6747 0.4676 0.4787 0.058 Uiso 1 1 calc GR
C2B C 1.0769(5) 0.7205(4) 0.7471(3) 0.0692(16) Uani 1 1 d .
H2B H 1.1398 0.7396 0.7476 0.083 Uiso 1 1 calc R
C3B C 0.9990(5) 0.7580(4) 0.7986(4) 0.0861(19) Uani 1 1 d .
H3B H 1.0090 0.8033 0.8346 0.103 Uiso 1 1 calc R
C4B C 0.9070(4) 0.7304(4) 0.7981(4) 0.0713(16) Uani 1 1 d .
H4B H 0.8545 0.7569 0.8335 0.086 Uiso 1 1 calc R
C5B C 0.8920(5) 0.6660(4) 0.7475(4) 0.0757(17) Uani 1 1 d .
H5B H 0.8293 0.6465 0.7474 0.091 Uiso 1 1 calc R
C6B C 0.9684(5) 0.6289(4) 0.6963(4) 0.0834(19) Uani 1 1 d .
H6B H 0.9577 0.5839 0.6604 0.100 Uiso 1 1 calc R
C1B C 1.0608(5) 0.6557(4) 0.6958(3) 0.088(2) Uani 1 1 d .
H1B H 1.1127 0.6291 0.6600 0.106 Uiso 1 1 calc R

loop_
_atom_site_aniso_label
_atom_site_aniso_U_11
_atom_site_aniso_U_22
_atom_site_aniso_U_33
_atom_site_aniso_U_23
_atom_site_aniso_U_13
_atom_site_aniso_U_12
Au1 0.01748(7) 0.01710(8) 0.01897(7) -0.00428(5) -0.00331(5) -0.00067(5)
F20 0.0259(11) 0.0225(12) 0.0218(11) -0.0027(9) -0.0045(9) -0.0015(9)
F7 0.0286(11) 0.0211(11) 0.0182(11) 0.0014(9) -0.0011(8) -0.0066(9)
F6 0.0189(10) 0.0254(12) 0.0210(11) 0.0001(9) -0.0041(8) -0.0043(8)
F10 0.0226(10) 0.0279(12) 0.0237(11) 0.0031(9) -0.0030(8) -0.0090(9)
F1 0.0244(11) 0.0254(12) 0.0231(11) -0.0017(9) -0.0003(9) -0.0005(9)
F9 0.0224(11) 0.0365(13) 0.0254(12) -0.0018(10) -0.0089(9) -0.0072(9)
F11 0.0304(12) 0.0265(12) 0.0259(12) -0.0049(9) -0.0021(9) -0.0049(9)
F16 0.0311(12) 0.0290(13) 0.0344(13) 0.0068(10) -0.0110(10) 0.0009(10)
F8 0.0291(11) 0.0305(13) 0.0225(11) 0.0053(9) -0.0090(9) -0.0017(9)
F15 0.0208(11) 0.0400(14) 0.0356(13) 0.0005(11) -0.0009(9) -0.0042(10)
F5 0.0378(12) 0.0212(12) 0.0294(12) 0.0012(9) 0.0015(10) 0.0003(10)
F19 0.0373(12) 0.0328(14) 0.0254(12) -0.0079(10) 0.0020(9) -0.0135(10)
F18 0.0357(12) 0.0594(16) 0.0211(12) -0.0027(11) -0.0080(9) -0.0231(11)
F12 0.0574(14) 0.0244(13) 0.0241(12) -0.0050(10) -0.0024(11) 0.0018(11)
F2 0.0277(11) 0.0439(14) 0.0247(12) -0.0031(10) 0.0061(9) -0.0044(10)
F4 0.0568(14) 0.0233(13) 0.0333(13) 0.0030(10) 0.0027(11) -0.0115(11)
F3 0.0489(14) 0.0469(15) 0.0250(12) 0.0028(11) 0.0100(10) -0.0219(12)
F14 0.0237(12) 0.0473(16) 0.0488(15) 0.0122(12) 0.0104(10) 0.0071(10)
F17 0.0298(12) 0.0548(16) 0.0362(14) 0.0107(11) -0.0171(10) -0.0041(11)
F13 0.0538(15) 0.0387(15) 0.0338(14) 0.0031(11) 0.0176(11) 0.0132(11)
N2 0.0160(14) 0.0177(16) 0.0169(15) -0.0039(12) -0.0022(12) -0.0019(12)
N1 0.0181(15) 0.0199(17) 0.0166(15) -0.0026(12) -0.0036(12) 0.0031(13)
C13 0.0156(17) 0.022(2) 0.0127(17) -0.0056(15) 0.0052(14) -0.0012(15)
C14 0.0167(17) 0.020(2) 0.0179(18) -0.0018(15) -0.0032(14) -0.0030(15)
C16 0.0208(18) 0.0112(19) 0.0214(19) -0.0036(15) -0.0028(15) -0.0026(14)
C12 0.028(2) 0.020(2) 0.021(2) -0.0018(16) -0.0060(16) 0.0008(16)
C11A 0.0147(18) 0.025(2) 0.0209(19) -0.0078(16) -0.0018(15) 0.0003(15)
C20 0.0214(18) 0.020(2) 0.0114(17) -0.0017(14) -0.0038(14) 0.0013(15)
C21 0.0212(18) 0.016(2) 0.025(2) -0.0027(15) -0.0062(15) 0.0022(15)
C1 0.0221(19) 0.022(2) 0.025(2) 0.0031(16) -0.0094(16) -0.0043(16)
C18 0.029(2) 0.023(2) 0.0173(19) -0.0039(15) -0.0024(15) -0.0035(16)
C37 0.0199(18) 0.017(2) 0.025(2) -0.0064(15) -0.0101(15) 0.0006(15)
C15 0.0195(18) 0.020(2) 0.0210(19) -0.0012(15) 0.0012(15) -0.0066(15)
C24A 0.0189(18) 0.029(2) 0.0165(19) 0.0036(16) -0.0001(15) -0.0042(16)
C19 0.0240(19) 0.025(2) 0.0192(19) -0.0032(16) -0.0014(15) -0.0020(16)
C11 0.024(2) 0.027(2) 0.034(2) -0.0143(18) -0.0101(17) 0.0014(17)
C9A 0.0251(19) 0.016(2) 0.0175(19) -0.0035(15) 0.0044(15) -0.0013(15)
C17 0.0234(19) 0.021(2) 0.027(2) -0.0051(16) -0.0085(16) -0.0045(16)
C12A 0.0234(19) 0.0163(19) 0.0155(18) -0.0009(14) 0.0015(15) -0.0033(15)
C10A 0.0211(18) 0.019(2) 0.0155(18) -0.0042(15) -0.0032(15) 0.0064(15)
C6 0.025(2) 0.020(2) 0.027(2) -0.0017(16) -0.0080(16) -0.0021(16)
C38 0.036(2) 0.019(2) 0.024(2) -0.0012(16) -0.0147(17) -0.0047(17)
C19A 0.0173(18) 0.026(2) 0.0181(19) 0.0023(15) 0.0014(14) -0.0048(15)
C13A 0.0217(19) 0.021(2) 0.0201(19) 0.0082(15) -0.0017(15) 0.0014(15)
C22 0.029(2) 0.022(2) 0.030(2) -0.0101(17) -0.0006(17) 0.0045(16)
C5A 0.043(2) 0.020(2) 0.022(2) 0.0043(16) -0.0076(17) -0.0120(18)
C23A 0.025(2) 0.026(2) 0.0183(19) -0.0033(16) 0.0046(15) -0.0081(16)
C22A 0.024(2) 0.046(3) 0.0163(19) 0.0014(18) -0.0055(16) -0.0152(18)
C23 0.034(2) 0.017(2) 0.036(2) 0.0020(17) -0.0050(18) 0.0034(16)
C7 0.028(2) 0.019(2) 0.023(2) -0.0004(16) -0.0073(16) -0.0030(16)
C46 0.033(2) 0.024(2) 0.030(2) 0.0030(17) -0.0042(17) -0.0035(17)
C30 0.0216(19) 0.019(2) 0.026(2) -0.0054(16) -0.0012(16) -0.0002(15)
C25 0.0160(18) 0.015(2) 0.031(2) -0.0057(16) 0.0008(15) 0.0039(14)
C2 0.024(2) 0.022(2) 0.034(2) -0.0001(17) -0.0028(17) -0.0036(16)
C26 0.0195(19) 0.022(2) 0.026(2) -0.0073(16) -0.0028(15) 0.0021(15)
C7A 0.0184(17) 0.0170(19) 0.0142(18) -0.0025(14) 0.0028(14) -0.0022(14)
C20A 0.0234(19) 0.023(2) 0.026(2) 0.0038(16) -0.0019(16) -0.0045(16)
C6A 0.027(2) 0.025(2) 0.0189(19) -0.0044(16) -0.0016(16) -0.0022(17)
C42 0.0218(19) 0.027(2) 0.025(2) -0.0089(17) -0.0109(16) -0.0008(16)
C14A 0.031(2) 0.022(2) 0.022(2) 0.0049(16) 0.0002(16) 0.0018(17)
C4A 0.036(2) 0.038(3) 0.017(2) -0.0019(17) 0.0040(17) -0.0190(19)
C31 0.0215(19) 0.036(2) 0.021(2) -0.0021(17) 0.0006(15) -0.0052(17)
C24 0.029(2) 0.018(2) 0.039(2) -0.0068(17) -0.0050(17) 0.0064(16)
C48 0.041(2) 0.029(2) 0.041(3) 0.0025(19) -0.011(2) -0.0086(19)
C1A 0.0217(19) 0.022(2) 0.0172(19) 0.0010(15) -0.0069(15) -0.0038(15)
C29 0.026(2) 0.027(2) 0.027(2) -0.0058(17) 0.0011(16) 0.0000(16)
C21A 0.0188(19) 0.044(3) 0.021(2) 0.0098(18) -0.0050(16) -0.0055(18)
C34 0.0186(19) 0.043(3) 0.025(2) -0.0094(18) -0.0073(16) 0.0022(17)
C27 0.0190(19) 0.027(2) 0.035(2) -0.0071(18) -0.0061(16) 0.0027(16)
C8A 0.0175(18) 0.021(2) 0.0154(18) -0.0040(15) -0.0062(14) -0.0006(15)
C10 0.029(2) 0.036(3) 0.045(3) -0.020(2) -0.0069(19) 0.0049(18)
C18A 0.027(2) 0.024(2) 0.025(2) 0.0051(16) -0.0053(16) -0.0006(16)
C3A 0.0215(19) 0.037(2) 0.0181(19) -0.0054(17) -0.0010(15) -0.0046(17)
C2A 0.0262(19) 0.021(2) 0.0172(19) 0.0002(15) -0.0058(15) -0.0031(16)
C43 0.0180(19) 0.030(2) 0.033(2) -0.0113(18) -0.0042(16) 0.0046(16)
C5 0.032(2) 0.024(2) 0.043(3) -0.0086(19) -0.0145(19) -0.0032(18)
C41 0.023(2) 0.030(2) 0.040(2) -0.014(2) -0.0074(18) 0.0048(17)
C15A 0.038(2) 0.021(2) 0.021(2) 0.0048(16) 0.0008(17) 0.0025(17)
C33 0.027(2) 0.050(3) 0.025(2) -0.0058(19) 0.0011(17) -0.0074(19)
C9 0.041(2) 0.028(2) 0.039(2) -0.0200(19) -0.0037(19) 0.0018(19)
C8 0.037(2) 0.027(2) 0.033(2) -0.0108(18) -0.0103(18) -0.0029(18)
C16A 0.043(2) 0.022(2) 0.024(2) 0.0050(17) 0.0091(18) 0.0114(18)
C28 0.0157(19) 0.031(2) 0.043(3) -0.0116(19) 0.0001(17) 0.0032(16)
C17A 0.021(2) 0.035(3) 0.032(2) 0.0131(19) 0.0062(17) 0.0069(17)
C3 0.021(2) 0.033(3) 0.056(3) -0.005(2) -0.0036(19) -0.0028(18)
C35 0.060(3) 0.034(3) 0.031(2) -0.009(2) -0.015(2) 0.005(2)
C4 0.024(2) 0.036(3) 0.057(3) -0.007(2) -0.013(2) -0.0102(18)
C39 0.043(2) 0.022(2) 0.039(2) 0.0016(18) -0.019(2) -0.0022(19)
C44 0.020(2) 0.046(3) 0.048(3) -0.012(2) 0.0005(18) 0.0027(18)
C45 0.037(2) 0.051(3) 0.030(2) -0.010(2) -0.0002(18) -0.006(2)
C32 0.049(3) 0.040(3) 0.039(3) 0.004(2) -0.012(2) -0.004(2)
C40 0.041(2) 0.021(2) 0.053(3) -0.008(2) -0.023(2) 0.0103(19)
C36 0.075(3) 0.039(3) 0.034(3) -0.006(2) 0.006(2) -0.023(2)
B1 0.020(2) 0.021(2) 0.022(2) -0.0025(18) -0.0039(17) -0.0001(17)
C47 0.050(3) 0.037(3) 0.032(2) 0.0030(19) -0.007(2) -0.014(2)
C2B 0.093(4) 0.076(4) 0.050(3) 0.012(3) -0.019(3) -0.048(4)
C3B 0.115(5) 0.058(4) 0.088(5) 0.005(3) -0.047(4) -0.009(4)
C4B 0.085(4) 0.057(4) 0.074(4) 0.004(3) -0.026(3) -0.007(3)
C5B 0.102(5) 0.074(5) 0.055(4) 0.021(3) -0.026(4) -0.023(4)
C6B 0.119(5) 0.092(5) 0.049(4) 0.005(3) -0.022(4) -0.050(4)
C1B 0.121(6) 0.107(6) 0.043(4) 0.014(3) -0.017(4) -0.034(4)

loop_
_atom_type_symbol
_atom_type_description
_atom_type_scat_dispersion_real
_atom_type_scat_dispersion_imag
_atom_type_scat_source
C C 0.0033 0.0016 'International Tables Vol C Tables 4.2.6.8 and 6.1.1.4'
H H 0.0000 0.0000 'International Tables Vol C Tables 4.2.6.8 and 6.1.1.4'
Au Au -2.0133 8.8022 'International Tables Vol C Tables 4.2.6.8 and 6.1.1.4'
B B 0.0013 0.0007 'International Tables Vol C Tables 4.2.6.8 and 6.1.1.4'
F F 0.0171 0.0103 'International Tables Vol C Tables 4.2.6.8 and 6.1.1.4'
N N 0.0061 0.0033 'International Tables Vol C Tables 4.2.6.8 and 6.1.1.4'

loop_
_geom_angle_atom_site_label_1
_geom_angle_atom_site_label_2
_geom_angle_atom_site_label_3
_geom_angle
C13 Au1 N1 73.76(11)
C12 Au1 N1 168.71(12)
C12 Au1 C13 106.36(13)
C12 Au1 C1 78.94(14)
C1 Au1 N1 101.63(12)
C1 Au1 C13 173.98(13)
C13 N2 C16 113.9(3)
C13 N2 C37 127.3(3)
C37 N2 C16 118.8(2)
C20 N1 Au1 119.5(2)
C20 N1 C25 123.3(3)
C25 N1 Au1 117.0(2)
N2 C13 Au1 135.4(3)
N2 C13 C14 109.4(3)
C14 C13 Au1 113.1(2)
C13 C14 C20 109.5(3)
C13 C14 C15 103.9(3)
C13 C14 C19 103.3(3)
C20 C14 C15 120.2(3)
C20 C14 C19 107.1(3)
C15 C14 C19 111.5(3)
C18 C16 N2 106.8(3)
C18 C16 C15 112.6(3)
C15 C16 N2 99.8(2)
C17 C16 N2 114.6(3)
C17 C16 C18 108.9(3)
C17 C16 C15 113.7(3)
C11 C12 Au1 125.5(3)
C11 C12 C7 120.1(3)
C7 C12 Au1 114.3(2)
F9 C11A C12A 120.3(3)
F9 C11A C10A 119.2(3)
C10A C11A C12A 120.4(3)
N1 C20 C14 112.5(3)
N1 C20 C21 128.5(3)
C14 C20 C21 119.0(3)
C22 C21 C20 108.4(3)
C23 C21 C20 111.4(3)
C23 C21 C22 109.7(3)
C23 C21 C24 105.3(3)
C24 C21 C20 116.8(3)
C24 C21 C22 104.8(3)
C6 C1 Au1 113.9(2)
C2 C1 Au1 127.3(3)
C2 C1 C6 118.7(3)
C16 C18 H18A 109.5
C16 C18 H18B 109.5
C16 C18 H18C 109.5
H18A C18 H18B 109.5
H18A C18 H18C 109.5
H18B C18 H18C 109.5
C38 C37 N2 121.2(3)
C38 C37 C42 124.1(3)
C42 C37 N2 114.6(3)
C14 C15 H15A 110.6
C14 C15 H15B 110.6
C16 C15 C14 105.8(3)
C16 C15 H15A 110.6
C16 C15 H15B 110.6
H15A C15 H15B 108.7
F20 C24A C19A 121.2(3)
F20 C24A C23A 114.3(3)
C19A C24A C23A 124.4(3)
C14 C19 H19A 109.5
C14 C19 H19B 109.5
C14 C19 H19C 109.5
H19A C19 H19B 109.5
H19A C19 H19C 109.5
H19B C19 H19C 109.5
C12 C11 H11 120.0
C12 C11 C10 120.1(3)
C10 C11 H11 120.0
F7 C9A C10A 119.3(3)
F7 C9A C8A 121.8(3)
C8A C9A C10A 118.9(3)
C16 C17 H17A 109.5
C16 C17 H17B 109.5
C16 C17 H17C 109.5
H17A C17 H17B 109.5
H17A C17 H17C 109.5
H17B C17 H17C 109.5
F10 C12A C11A 114.8(3)
F10 C12A C7A 121.6(3)
C11A C12A C7A 123.5(3)
F8 C10A C11A 121.3(3)
F8 C10A C9A 120.1(3)
C11A C10A C9A 118.5(3)
C1 C6 C7 113.8(3)
C5 C6 C1 120.3(3)
C5 C6 C7 125.3(3)
C37 C38 C46 125.0(3)
C39 C38 C37 116.4(3)
C39 C38 C46 118.4(3)
C24A C19A C20A 112.8(3)
C24A C19A B1 128.1(3)
C20A C19A B1 119.0(3)
C14A C13A C18A 112.8(3)
C14A C13A B1 119.4(3)
C18A C13A B1 127.0(3)
C21 C22 H22A 109.5
C21 C22 H22B 109.5
C21 C22 H22C 109.5
H22A C22 H22B 109.5
H22A C22 H22C 109.5
H22B C22 H22C 109.5
F4 C5A C6A 120.7(3)
F4 C5A C4A 120.2(3)
C4A C5A C6A 119.1(3)
F19 C23A C24A 120.7(3)
F19 C23A C22A 119.7(3)
C22A C23A C24A 119.6(3)
F18 C22A C23A 120.6(4)
F18 C22A C21A 120.4(3)
C21A C22A C23A 119.0(3)
C21 C23 H23A 109.5
C21 C23 H23B 109.5
C21 C23 H23C 109.5
H23A C23 H23B 109.5
H23A C23 H23C 109.5
H23B C23 H23C 109.5
C12 C7 C6 114.9(3)
C8 C7 C12 119.1(3)
C8 C7 C6 125.4(3)
C38 C46 H46 108.6
C38 C46 C48 109.6(3)
C38 C46 C47 112.8(3)
C48 C46 H46 108.6
C47 C46 H46 108.6
C47 C46 C48 108.6(3)
C25 C30 C31 123.3(3)
C25 C30 C29 116.6(3)
C29 C30 C31 120.0(3)
C30 C25 N1 117.5(3)
C30 C25 C26 124.2(3)
C26 C25 N1 118.2(3)
C1 C2 H2 119.9
C1 C2 C3 120.1(3)
C3 C2 H2 119.9
C25 C26 C34 124.1(3)
C27 C26 C25 116.1(3)
C27 C26 C34 119.7(3)
C12A C7A B1 126.2(3)
C8A C7A C12A 112.8(3)
C8A C7A B1 120.2(3)
F16 C20A C19A 119.0(3)
F16 C20A C21A 116.0(3)
C21A C20A C19A 124.9(4)
F5 C6A C5A 115.0(3)
F5 C6A C1A 120.5(3)
C1A C6A C5A 124.5(3)
C37 C42 C43 124.0(3)
C41 C42 C37 115.9(3)
C41 C42 C43 120.0(3)
F11 C14A C13A 119.2(3)
F11 C14A C15A 115.6(3)
C15A C14A C13A 125.2(3)
F3 C4A C5A 120.0(4)
F3 C4A C3A 120.9(3)
C3A C4A C5A 119.2(3)
C30 C31 H31 107.5
C30 C31 C33 113.2(3)
C30 C31 C32 110.6(3)
C33 C31 H31 107.5
C33 C31 C32 110.3(3)
C32 C31 H31 107.5
C21 C24 H24A 109.5
C21 C24 H24B 109.5
C21 C24 H24C 109.5
H24A C24 H24B 109.5
H24A C24 H24C 109.5
H24B C24 H24C 109.5
C46 C48 H48A 109.5
C46 C48 H48B 109.5
C46 C48 H48C 109.5
H48A C48 H48B 109.5
H48A C48 H48C 109.5
H48B C48 H48C 109.5
C6A C1A C2A 113.3(3)
C6A C1A B1 127.4(3)
C2A C1A B1 119.1(3)
C30 C29 H29 119.7
C28 C29 C30 120.7(3)
C28 C29 H29 119.7
F17 C21A C22A 120.1(3)
F17 C21A C20A 120.8(4)
C20A C21A C22A 119.1(3)
C26 C34 H34 107.5
C26 C34 C35 111.5(3)
C26 C34 C36 113.9(3)
C35 C34 H34 107.5
C36 C34 H34 107.5
C36 C34 C35 108.7(3)
C26 C27 H27 119.5
C28 C27 C26 121.0(3)
C28 C27 H27 119.5
F6 C8A C9A 115.2(3)
F6 C8A C7A 119.0(3)
C9A C8A C7A 125.8(3)
C11 C10 H10 119.9
C9 C10 C11 120.3(3)
C9 C10 H10 119.9
F15 C18A C13A 121.1(3)
F15 C18A C17A 115.3(3)
C17A C18A C13A 123.5(4)
F2 C3A C4A 119.7(3)
F2 C3A C2A 120.5(3)
C2A C3A C4A 119.7(3)
F1 C2A C1A 119.4(3)
F1 C2A C3A 116.5(3)
C3A C2A C1A 124.1(3)
C42 C43 H43 107.5
C42 C43 C44 112.8(3)
C42 C43 C45 112.6(3)
C44 C43 H43 107.5
C44 C43 C45 108.6(3)
C45 C43 H43 107.5
C6 C5 H5 120.1
C4 C5 C6 119.7(4)
C4 C5 H5 120.1
C42 C41 H41 119.6
C40 C41 C42 120.9(4)
C40 C41 H41 119.6
F12 C15A C14A 121.1(3)
F12 C15A C16A 120.0(3)
C16A C15A C14A 118.8(4)
C31 C33 H33A 109.5
C31 C33 H33B 109.5
C31 C33 H33C 109.5
H33A C33 H33B 109.5
H33A C33 H33C 109.5
H33B C33 H33C 109.5
C10 C9 H9 120.3
C10 C9 C8 119.4(3)
C8 C9 H9 120.3
C7 C8 H8 119.6
C9 C8 C7 120.8(3)
C9 C8 H8 119.6
F13 C16A C15A 120.2(4)
F13 C16A C17A 120.4(3)
C17A C16A C15A 119.4(3)
C29 C28 H28 119.4
C27 C28 C29 121.2(3)
C27 C28 H28 119.4
F14 C17A C18A 119.4(4)
F14 C17A C16A 120.4(3)
C16A C17A C18A 120.2(3)
C2 C3 H3 119.8
C4 C3 C2 120.5(4)
C4 C3 H3 119.8
C34 C35 H35A 109.5
C34 C35 H35B 109.5
C34 C35 H35C 109.5
H35A C35 H35B 109.5
H35A C35 H35C 109.5
H35B C35 H35C 109.5
C5 C4 H4 119.9
C3 C4 C5 120.2(3)
C3 C4 H4 119.9
C38 C39 H39 119.3
C40 C39 C38 121.3(4)
C40 C39 H39 119.3
C43 C44 H44A 109.5
C43 C44 H44B 109.5
C43 C44 H44C 109.5
H44A C44 H44B 109.5
H44A C44 H44C 109.5
H44B C44 H44C 109.5
C43 C45 H45A 109.5
C43 C45 H45B 109.5
C43 C45 H45C 109.5
H45A C45 H45B 109.5
H45A C45 H45C 109.5
H45B C45 H45C 109.5
C31 C32 H32A 109.5
C31 C32 H32B 109.5
C31 C32 H32C 109.5
H32A C32 H32B 109.5
H32A C32 H32C 109.5
H32B C32 H32C 109.5
C41 C40 H40 119.4
C39 C40 C41 121.2(4)
C39 C40 H40 119.4
C34 C36 H36A 109.5
C34 C36 H36B 109.5
C34 C36 H36C 109.5
H36A C36 H36B 109.5
H36A C36 H36C 109.5
H36B C36 H36C 109.5
C19A B1 C13A 112.7(3)
C19A B1 C7A 114.2(3)
C19A B1 C1A 102.8(3)
C7A B1 C13A 100.1(3)
C1A B1 C13A 114.5(3)
C1A B1 C7A 113.0(3)
C46 C47 H47A 109.5
C46 C47 H47B 109.5
C46 C47 H47C 109.5
H47A C47 H47B 109.5
H47A C47 H47C 109.5
H47B C47 H47C 109.5
C3B C2B H2B 120.8
C1B C2B H2B 120.8
C1B C2B C3B 118.4(6)
C2B C3B H3B 119.5
C4B C3B C2B 121.0(6)
C4B C3B H3B 119.5
C3B C4B H4B 120.0
C5B C4B C3B 120.1(6)
C5B C4B H4B 120.0
C4B C5B H5B 120.4
C4B C5B C6B 119.2(6)
C6B C5B H5B 120.4
C5B C6B H6B 119.3
C5B C6B C1B 121.5(6)
C1B C6B H6B 119.3
C2B C1B C6B 119.7(6)
C2B C1B H1B 120.1
C6B C1B H1B 120.1

loop_
_geom_bond_atom_site_label_1
_geom_bond_atom_site_label_2
_geom_bond_distance
Au1 N1 2.246(3)
Au1 C13 2.091(3)
Au1 C12 2.051(3)
Au1 C1 2.077(3)
F20 C24A 1.360(4)
F7 C9A 1.348(4)
F6 C8A 1.367(3)
F10 C12A 1.348(4)
F1 C2A 1.347(4)
F9 C11A 1.352(4)
F11 C14A 1.358(4)
F16 C20A 1.353(4)
F8 C10A 1.340(4)
F15 C18A 1.354(4)
F5 C6A 1.355(4)
F19 C23A 1.352(4)
F18 C22A 1.348(4)
F12 C15A 1.349(4)
F2 C3A 1.355(4)
F4 C5A 1.346(4)
F3 C4A 1.352(4)
F14 C17A 1.348(4)
F17 C21A 1.349(4)
F13 C16A 1.352(4)
N2 C13 1.296(4)
N2 C16 1.531(4)
N2 C37 1.464(4)
N1 C20 1.288(4)
N1 C25 1.451(4)
C13 C14 1.519(5)
C14 C20 1.545(4)
C14 C15 1.551(4)
C14 C19 1.559(4)
C16 C18 1.526(4)
C16 C15 1.527(4)
C16 C17 1.524(4)
C12 C11 1.372(5)
C12 C7 1.400(5)
C11A C12A 1.382(5)
C11A C10A 1.369(5)
C20 C21 1.559(5)
C21 C22 1.555(5)
C21 C23 1.537(5)
C21 C24 1.553(4)
C1 C6 1.407(5)
C1 C2 1.386(5)
C18 H18A 0.9800
C18 H18B 0.9800
C18 H18C 0.9800
C37 C38 1.392(5)
C37 C42 1.418(5)
C15 H15A 0.9900
C15 H15B 0.9900
C24A C19A 1.375(5)
C24A C23A 1.386(5)
C19 H19A 0.9800
C19 H19B 0.9800
C19 H19C 0.9800
C11 H11 0.9500
C11 C10 1.396(5)
C9A C10A 1.383(4)
C9A C8A 1.372(5)
C17 H17A 0.9800
C17 H17B 0.9800
C17 H17C 0.9800
C12A C7A 1.401(4)
C6 C7 1.467(5)
C6 C5 1.388(5)
C38 C46 1.523(5)
C38 C39 1.392(5)
C19A C20A 1.401(5)
C19A B1 1.650(5)
C13A C14A 1.390(5)
C13A C18A 1.396(5)
C13A B1 1.662(5)
C22 H22A 0.9800
C22 H22B 0.9800
C22 H22C 0.9800
C5A C6A 1.385(5)
C5A C4A 1.377(5)
C23A C22A 1.376(5)
C22A C21A 1.373(5)
C23 H23A 0.9800
C23 H23B 0.9800
C23 H23C 0.9800
C7 C8 1.386(5)
C46 H46 1.0000
C46 C48 1.537(5)
C46 C47 1.537(5)
C30 C25 1.396(5)
C30 C31 1.521(5)
C30 C29 1.399(4)
C25 C26 1.403(5)
C2 H2 0.9500
C2 C3 1.395(5)
C26 C34 1.522(5)
C26 C27 1.400(4)
C7A C8A 1.379(5)
C7A B1 1.653(5)
C20A C21A 1.373(5)
C6A C1A 1.382(5)
C42 C43 1.517(5)
C42 C41 1.398(5)
C14A C15A 1.382(5)
C4A C3A 1.373(5)
C31 H31 1.0000
C31 C33 1.534(5)
C31 C32 1.536(5)
C24 H24A 0.9800
C24 H24B 0.9800
C24 H24C 0.9800
C48 H48A 0.9800
C48 H48B 0.9800
C48 H48C 0.9800
C1A C2A 1.400(4)
C1A B1 1.652(5)
C29 H29 0.9500
C29 C28 1.381(5)
C34 H34 1.0000
C34 C35 1.530(5)
C34 C36 1.522(5)
C27 H27 0.9500
C27 C28 1.375(5)
C10 H10 0.9500
C10 C9 1.381(5)
C18A C17A 1.384(5)
C3A C2A 1.371(5)
C43 H43 1.0000
C43 C44 1.533(5)
C43 C45 1.539(5)
C5 H5 0.9500
C5 C4 1.386(5)
C41 H41 0.9500
C41 C40 1.379(6)
C15A C16A 1.366(5)
C33 H33A 0.9800
C33 H33B 0.9800
C33 H33C 0.9800
C9 H9 0.9500
C9 C8 1.386(5)
C8 H8 0.9500
C16A C17A 1.365(5)
C28 H28 0.9500
C3 H3 0.9500
C3 C4 1.371(5)
C35 H35A 0.9800
C35 H35B 0.9800
C35 H35C 0.9800
C4 H4 0.9500
C39 H39 0.9500
C39 C40 1.376(5)
C44 H44A 0.9800
C44 H44B 0.9800
C44 H44C 0.9800
C45 H45A 0.9800
C45 H45B 0.9800
C45 H45C 0.9800
C32 H32A 0.9800
C32 H32B 0.9800
C32 H32C 0.9800
C40 H40 0.9500
C36 H36A 0.9800
C36 H36B 0.9800
C36 H36C 0.9800
C47 H47A 0.9800
C47 H47B 0.9800
C47 H47C 0.9800
C2B H2B 0.9500
C2B C3B 1.391(8)
C2B C1B 1.366(7)
C3B H3B 0.9500
C3B C4B 1.388(8)
C4B H4B 0.9500
C4B C5B 1.350(7)
C5B H5B 0.9500
C5B C6B 1.373(8)
C6B H6B 0.9500
C6B C1B 1.387(8)
C1B H1B 0.9500

loop_
_geom_torsion_atom_site_label_1
_geom_torsion_atom_site_label_2
_geom_torsion_atom_site_label_3
_geom_torsion_atom_site_label_4
_geom_torsion
Au1 N1 C20 C14 1.7(4)
Au1 N1 C20 C21 -177.1(2)
Au1 N1 C25 C30 -95.6(3)
Au1 N1 C25 C26 80.3(3)
Au1 C13 C14 C20 -37.6(3)
Au1 C13 C14 C15 -167.2(2)
Au1 C13 C14 C19 76.2(3)
Au1 C12 C11 C10 173.6(3)
Au1 C12 C7 C6 15.6(4)
Au1 C12 C7 C8 -172.4(3)
Au1 C1 C6 C7 -13.9(4)
Au1 C1 C6 C5 174.5(3)
Au1 C1 C2 C3 -177.3(3)
F20 C24A C19A C20A -176.6(3)
F20 C24A C19A B1 -0.4(5)
F20 C24A C23A F19 -0.1(4)
F20 C24A C23A C22A 179.6(3)
F7 C9A C10A F8 0.4(4)
F7 C9A C10A C11A -179.0(3)
F7 C9A C8A F6 -3.5(4)
F7 C9A C8A C7A 179.4(3)
F10 C12A C7A C8A 178.7(3)
F10 C12A C7A B1 9.6(5)
F9 C11A C12A F10 0.1(4)
F9 C11A C12A C7A 178.6(3)
F9 C11A C10A F8 0.9(5)
F9 C11A C10A C9A -179.7(3)
F11 C14A C15A F12 0.7(5)
F11 C14A C15A C16A -179.7(3)
F16 C20A C21A F17 -0.1(5)
F16 C20A C21A C22A -179.2(3)
F15 C18A C17A F14 1.7(5)
F15 C18A C17A C16A -176.1(3)
F5 C6A C1A C2A -178.0(3)
F5 C6A C1A B1 -3.5(5)
F19 C23A C22A F18 -0.9(5)
F19 C23A C22A C21A 177.5(3)
F18 C22A C21A F17 0.4(5)
F18 C22A C21A C20A 179.6(3)
F12 C15A C16A F13 -0.3(5)
F12 C15A C16A C17A 179.6(3)
F2 C3A C2A F1 0.7(5)
F2 C3A C2A C1A -177.1(3)
F4 C5A C6A F5 -0.7(5)
F4 C5A C6A C1A -179.9(3)
F4 C5A C4A F3 -0.7(5)
F4 C5A C4A C3A 179.8(3)
F3 C4A C3A F2 0.1(5)
F3 C4A C3A C2A 179.5(3)
F13 C16A C17A F14 -0.3(5)
F13 C16A C17A C18A 177.5(3)
N2 C13 C14 C20 128.7(3)
N2 C13 C14 C15 -1.0(3)
N2 C13 C14 C19 -117.5(3)
N2 C16 C15 C14 -24.5(3)
N2 C37 C38 C46 -11.1(5)
N2 C37 C38 C39 173.9(3)
N2 C37 C42 C43 7.0(5)
N2 C37 C42 C41 -175.5(3)
N1 C20 C21 C22 -98.5(4)
N1 C20 C21 C23 140.6(3)
N1 C20 C21 C24 19.5(5)
N1 C25 C26 C34 -1.9(5)
N1 C25 C26 C27 179.7(3)
C13 N2 C16 C18 -90.9(3)
C13 N2 C16 C15 26.5(3)
C13 N2 C16 C17 148.3(3)
C13 N2 C37 C38 83.7(4)
C13 N2 C37 C42 -98.0(4)
C13 C14 C20 N1 22.3(4)
C13 C14 C20 C21 -158.8(3)
C13 C14 C15 C16 17.2(3)
C14 C20 C21 C22 82.7(3)
C14 C20 C21 C23 -38.1(4)
C14 C20 C21 C24 -159.2(3)
C16 N2 C13 Au1 145.5(3)
C16 N2 C13 C14 -16.4(4)
C16 N2 C37 C38 -94.4(4)
C16 N2 C37 C42 83.9(3)
C12 C11 C10 C9 -0.1(6)
C12 C7 C8 C9 -3.2(6)
C11A C12A C7A C8A 0.3(5)
C11A C12A C7A B1 -168.9(3)
C20 N1 C25 C30 90.5(4)
C20 N1 C25 C26 -93.6(4)
C20 C14 C15 C16 -105.7(3)
C1 C6 C7 C12 -0.9(5)
C1 C6 C7 C8 -172.4(4)
C1 C6 C5 C4 3.9(6)
C1 C2 C3 C4 1.2(6)
C18 C16 C15 C14 88.5(3)
C37 N2 C13 Au1 -32.7(5)
C37 N2 C13 C14 165.4(3)
C37 N2 C16 C18 87.4(3)
C37 N2 C16 C15 -155.2(3)
C37 N2 C16 C17 -33.3(4)
C37 C38 C46 C48 -112.5(4)
C37 C38 C46 C47 126.4(4)
C37 C38 C39 C40 2.1(5)
C37 C42 C43 C44 -137.5(3)
C37 C42 C43 C45 99.1(4)
C37 C42 C41 C40 1.0(5)
C15 C14 C20 N1 142.4(3)
C15 C14 C20 C21 -38.7(4)
C24A C19A C20A F16 177.4(3)
C24A C19A C20A C21A -4.1(5)
C24A C19A B1 C13A 129.0(4)
C24A C19A B1 C7A 15.6(5)
C24A C19A B1 C1A -107.2(4)
C24A C23A C22A F18 179.4(3)
C24A C23A C22A C21A -2.2(5)
C19 C14 C20 N1 -89.1(3)
C19 C14 C20 C21 89.8(3)
C19 C14 C15 C16 127.8(3)
C11 C12 C7 C6 -167.2(3)
C11 C12 C7 C8 4.9(5)
C11 C10 C9 C8 1.8(6)
C17 C16 C15 C14 -147.0(3)
C12A C11A C10A F8 179.3(3)
C12A C11A C10A C9A -1.3(5)
C12A C7A C8A F6 -176.6(3)
C12A C7A C8A C9A 0.3(5)
C12A C7A B1 C19A -137.3(3)
C12A C7A B1 C13A 102.0(3)
C12A C7A B1 C1A -20.2(5)
C10A C11A C12A F10 -178.3(3)
C10A C11A C12A C7A 0.3(5)
C10A C9A C8A F6 175.6(3)
C10A C9A C8A C7A -1.4(5)
C6 C1 C2 C3 5.0(5)
C6 C7 C8 C9 168.0(4)
C6 C5 C4 C3 2.4(6)
C38 C37 C42 C43 -174.7(3)
C38 C37 C42 C41 2.8(5)
C38 C39 C40 C41 1.5(6)
C19A C24A C23A F19 -179.7(3)
C19A C24A C23A C22A 0.0(5)
C19A C20A C21A F17 -178.6(3)
C19A C20A C21A C22A 2.2(6)
C13A C14A C15A F12 -178.2(3)
C13A C14A C15A C16A 1.4(6)
C13A C18A C17A F14 -178.7(3)
C13A C18A C17A C16A 3.5(6)
C5A C6A C1A C2A 1.1(5)
C5A C6A C1A B1 175.7(3)
C5A C4A C3A F2 179.6(3)
C5A C4A C3A C2A -0.9(5)
C23A C24A C19A C20A 2.9(5)
C23A C24A C19A B1 179.2(3)
C23A C22A C21A F17 -178.0(3)
C23A C22A C21A C20A 1.1(5)
C7 C12 C11 C10 -3.3(6)
C7 C6 C5 C4 -166.7(4)
C46 C38 C39 C40 -173.2(3)
C30 C25 C26 C34 173.7(3)
C30 C25 C26 C27 -4.7(5)
C30 C29 C28 C27 -3.0(6)
C25 N1 C20 C14 175.4(3)
C25 N1 C20 C21 -3.4(5)
C25 C30 C31 C33 -135.7(4)
C25 C30 C31 C32 100.0(4)
C25 C30 C29 C28 1.1(5)
C25 C26 C34 C35 -123.5(4)
C25 C26 C34 C36 113.0(4)
C25 C26 C27 C28 2.7(5)
C2 C1 C6 C7 164.1(3)
C2 C1 C6 C5 -7.5(5)
C2 C3 C4 C5 -4.9(6)
C26 C27 C28 C29 1.0(6)
C20A C19A B1 C13A -55.0(4)
C20A C19A B1 C7A -168.3(3)
C20A C19A B1 C1A 68.8(4)
C6A C5A C4A F3 178.3(3)
C6A C5A C4A C3A -1.3(5)
C6A C1A C2A F1 178.9(3)
C6A C1A C2A C3A -3.5(5)
C6A C1A B1 C19A -103.9(4)
C6A C1A B1 C13A 18.7(5)
C6A C1A B1 C7A 132.4(3)
C42 C37 C38 C46 170.6(3)
C42 C37 C38 C39 -4.3(5)
C42 C41 C40 C39 -3.1(6)
C14A C13A C18A F15 177.4(3)
C14A C13A C18A C17A -2.1(5)
C14A C13A B1 C19A 174.7(3)
C14A C13A B1 C7A -63.5(4)
C14A C13A B1 C1A 57.7(4)
C14A C15A C16A F13 -179.8(3)
C14A C15A C16A C17A 0.0(5)
C4A C5A C6A F5 -179.7(3)
C4A C5A C6A C1A 1.2(6)
C4A C3A C2A F1 -178.7(3)
C4A C3A C2A C1A 3.5(5)
C31 C30 C25 N1 3.1(5)
C31 C30 C25 C26 -172.5(3)
C31 C30 C29 C28 176.7(3)
C29 C30 C25 N1 178.5(3)
C29 C30 C25 C26 2.8(5)
C29 C30 C31 C33 49.1(5)
C29 C30 C31 C32 -75.2(4)
C34 C26 C27 C28 -175.8(3)
C27 C26 C34 C35 54.8(5)
C27 C26 C34 C36 -68.7(4)
C8A C9A C10A F8 -178.8(3)
C8A C9A C10A C11A 1.8(5)
C8A C7A B1 C19A 54.2(4)
C8A C7A B1 C13A -66.4(4)
C8A C7A B1 C1A 171.4(3)
C10 C9 C8 C7 -0.2(6)
C18A C13A C14A F11 -179.2(3)
C18A C13A C14A C15A -0.3(5)
C18A C13A B1 C19A -16.4(5)
C18A C13A B1 C7A 105.4(4)
C18A C13A B1 C1A -133.4(4)
C2A C1A B1 C19A 70.4(4)
C2A C1A B1 C13A -167.0(3)
C2A C1A B1 C7A -53.3(4)
C43 C42 C41 C40 178.6(3)
C5 C6 C7 C12 170.2(4)
C5 C6 C7 C8 -1.3(6)
C41 C42 C43 C44 45.1(4)
C41 C42 C43 C45 -78.3(4)
C15A C16A C17A F14 179.9(3)
C15A C16A C17A C18A -2.3(6)
C39 C38 C46 C48 62.3(4)
C39 C38 C46 C47 -58.8(4)
B1 C19A C20A F16 0.7(5)
B1 C19A C20A C21A 179.3(3)
B1 C13A C14A F11 -8.8(5)
B1 C13A C14A C15A 170.1(3)
B1 C13A C18A F15 7.9(5)
B1 C13A C18A C17A -171.6(3)
B1 C7A C8A F6 -6.7(5)
B1 C7A C8A C9A 170.2(3)
B1 C1A C2A F1 3.8(4)
B1 C1A C2A C3A -178.5(3)
C2B C3B C4B C5B 0.3(9)
C3B C2B C1B C6B -0.1(9)
C3B C4B C5B C6B -0.5(9)
C4B C5B C6B C1B 0.5(9)
C5B C6B C1B C2B -0.2(9)
C1B C2B C3B C4B 0.0(9)
